data_1558099
loop_
_publ_author_name
'Piesch, Martin'
'Seidl, Michael'
'Scheer, Manfred'

_publ_section_title
;
 Transformations of the cyclo-P4 ligand in
 [Cp&#x2032;&#x2032;&#x2032;Co(\h4-P4)]
;
_journal_issue 26
_journal_name_full 'Chemical Science'
_journal_page_first 6745
_journal_page_last 6751
_journal_paper_doi 10.1039/D0SC01740J
_journal_volume 11
_journal_year 2020
_chemical_formula_moiety 'C21 H38 Co P4, C18 H36 Li N2 O6, C4 H8 O'
_chemical_formula_sum 'C43 H82 Co Li N2 O7 P4'
_chemical_formula_weight 928.85
_space_group_crystal_system orthorhombic
_space_group_IT_number 61
_space_group_name_Hall '-P 2ac 2ab'
_space_group_name_H-M_alt 'P b c a'
_atom_sites_solution_hydrogens geom
_audit_creation_date 2020-01-15
_audit_creation_method
;
Olex2 1.3-alpha
(compiled Nov 21 2019 18:26:39 for OlexSys, GUI svn.r6003)
;
_audit_update_record
;
2020-02-17 deposited with the CCDC.	2020-05-25 downloaded from the CCDC.
;
_cell_angle_alpha 90
_cell_angle_beta 90
_cell_angle_gamma 90
_cell_formula_units_Z 8
_cell_length_a 17.8715(3)
_cell_length_b 22.5218(4)
_cell_length_c 24.9460(5)
_cell_measurement_reflns_used 5704
_cell_measurement_temperature 123(1)
_cell_measurement_theta_max 39.7240
_cell_measurement_theta_min 4.2940
_cell_volume 10040.7(3)
_computing_cell_refinement 'CrysAlisPro 1.171.40.14a (Rigaku OD, 2018)'
_computing_data_collection 'CrysAlisPro 1.171.40.14a (Rigaku OD, 2018)'
_computing_data_reduction 'CrysAlisPro 1.171.40.14a (Rigaku OD, 2018)'
_computing_molecular_graphics 'Olex2 1.3-alpha (Dolomanov et al., 2009)'
_computing_publication_material 'Olex2 1.3-alpha (Dolomanov et al., 2009)'
_computing_structure_refinement 'SHELXL 2018/3 (Sheldrick, 2015)'
_computing_structure_solution 'SHELXT 2014/5 (Sheldrick, 2014)'
_diffrn_ambient_temperature 123(1)
_diffrn_detector 'CCD plate'
_diffrn_detector_area_resol_mean 5.2548
_diffrn_detector_type AtlasS2
_diffrn_measured_fraction_theta_full 0.979
_diffrn_measured_fraction_theta_max 0.979
_diffrn_measurement_details
;
List of Runs (angles in degrees, time in seconds):

  # Type    Start    End  Width  t~exp~   \w     \q     \k     \f   Frames
#--------------------------------------------------------------------------
  1  \w      5.00 121.00   0.25   25.00    --   39.84  77.00 -30.00  464
  2  \w     32.00 129.00   0.25   25.00    --   39.84-178.00-150.00  388
  3  \w      5.00 121.00   0.25   25.00    --   39.84  77.00-120.00  464
  4  \w      9.00  41.00   0.25   25.00    --   39.84  57.00 120.00  128
;
_diffrn_measurement_device 'four-circle diffractometer'
_diffrn_measurement_device_type 'Xcalibur, AtlasS2, Gemini ultra'
_diffrn_measurement_method '\w scans'
_diffrn_orient_matrix_type 'CrysAlisPro convention (1999,Acta A55,543-557)'
_diffrn_orient_matrix_UB_11 0.0202751000
_diffrn_orient_matrix_UB_12 0.0544070000
_diffrn_orient_matrix_UB_13 -0.0345651000
_diffrn_orient_matrix_UB_21 -0.0107692000
_diffrn_orient_matrix_UB_22 -0.0373095000
_diffrn_orient_matrix_UB_23 -0.0511194000
_diffrn_orient_matrix_UB_31 -0.0830955000
_diffrn_orient_matrix_UB_32 0.0181454000
_diffrn_orient_matrix_UB_33 -0.0018260000
_diffrn_radiation_monochromator mirror
_diffrn_radiation_probe x-ray
_diffrn_radiation_type 'Cu K\a'
_diffrn_radiation_wavelength 1.54184
_diffrn_reflns_av_R_equivalents 0.0414
_diffrn_reflns_av_unetI/netI 0.0291
_diffrn_reflns_Laue_measured_fraction_full 0.979
_diffrn_reflns_Laue_measured_fraction_max 0.979
_diffrn_reflns_limit_h_max 14
_diffrn_reflns_limit_h_min -14
_diffrn_reflns_limit_k_max 11
_diffrn_reflns_limit_k_min -18
_diffrn_reflns_limit_l_max 19
_diffrn_reflns_limit_l_min -20
_diffrn_reflns_number 13776
_diffrn_reflns_point_group_measured_fraction_full 0.979
_diffrn_reflns_point_group_measured_fraction_max 0.979
_diffrn_reflns_theta_full 40.147
_diffrn_reflns_theta_max 40.147
_diffrn_reflns_theta_min 3.544
_diffrn_source 'fine-focus sealed X-ray tube'
_diffrn_source_type 'Enhance Ultra (Cu) X-ray Source'
_exptl_absorpt_coefficient_mu 4.248
_exptl_absorpt_correction_T_max 0.775
_exptl_absorpt_correction_T_min 0.254
_exptl_absorpt_correction_type analytical
_exptl_absorpt_process_details
;
CrysAlisPro 1.171.40.14a (Rigaku Oxford Diffraction, 2018)
Analytical numeric absorption correction using a multifaceted crystal
			model based on expressions derived by R.C. Clark & J.S. Reid.
(Clark, R. C. & Reid, J. S. (1995). Acta Cryst. A51, 887-897)
Empirical absorption correction using spherical harmonics,
 implemented in SCALE3 ABSPACK scaling algorithm.
;
_exptl_crystal_colour 'clear dark brown'
_exptl_crystal_colour_lustre clear
_exptl_crystal_colour_modifier dark
_exptl_crystal_colour_primary brown
_exptl_crystal_density_diffrn 1.229
_exptl_crystal_description needle
_exptl_crystal_F_000 4000
_exptl_crystal_size_max 0.665
_exptl_crystal_size_mid 0.124
_exptl_crystal_size_min 0.059
_refine_diff_density_max 0.433
_refine_diff_density_min -0.352
_refine_diff_density_rms 0.066
_refine_ls_extinction_method none
_refine_ls_goodness_of_fit_ref 1.066
_refine_ls_hydrogen_treatment constr
_refine_ls_matrix_type full
_refine_ls_number_parameters 535
_refine_ls_number_reflns 3009
_refine_ls_number_restraints 0
_refine_ls_restrained_S_all 1.066
_refine_ls_R_factor_all 0.0503
_refine_ls_R_factor_gt 0.0459
_refine_ls_shift/su_max 0.001
_refine_ls_shift/su_mean 0.000
_refine_ls_structure_factor_coef Fsqd
_refine_ls_weighting_details 'w=1/[\s^2^(Fo^2^)+(0.0990P)^2^+2.0268P] where P=(Fo^2^+2Fc^2^)/3'
_refine_ls_weighting_scheme calc
_refine_ls_wR_factor_gt 0.1223
_refine_ls_wR_factor_ref 0.1273
_reflns_Friedel_coverage 0.000
_reflns_number_gt 2723
_reflns_number_total 3009
_reflns_threshold_expression 'I > 2\s(I)'
_cod_data_source_file d0sc01740j2.cif
_cod_data_source_block op_abs_ana
_cod_depositor_comments
;Adding full bibliography for 1558098--1558103.cif.

 Adding full bibliography for 1558098--1558103.cif.
;
_cod_database_code 1558099
_shelx_shelxl_version_number 2018/3
_chemical_oxdiff_formula C17H29CoP4C4H9LiC16H32O8
_chemical_oxdiff_usercomment 'flaches braunes Plaettchen, Innenwinkelmessung'
_shelx_space_group_comment
;
The symmetry employed for this shelxl refinement is uniquely defined
by the following loop, which should always be used as a source of
symmetry information in preference to the above space-group names.
They are only intended as comments.
;
_shelx_estimated_absorpt_t_max 0.788
_shelx_estimated_absorpt_t_min 0.164
_reflns_odcompleteness_completeness 99.52
_reflns_odcompleteness_iscentric 1
_reflns_odcompleteness_theta 39.54
_olex2_refinement_description
;
1. Fixed Uiso
 At 1.2 times of:
  All C(H) groups, All C(H,H) groups
 At 1.5 times of:
  All C(H,H,H) groups
2.a Secondary CH2 refined with riding coordinates:
 C32(H32A,H32B), C38(H38A,H38B), C33(H33A,H33B), C34(H34A,H34B), C31(H31A,
 H31B), C37(H37A,H37B), C35(H35A,H35B), C39(H39A,H39B), C43(H43A,H43B),
 C41(H41A,H41B), C42(H42A,H42B), C40(H40A,H40B), C36(H36A,H36B), C27(H27A,H27B),
  C26(H26A,H26B), C28(H28A,H28B), C30(H30A,H30B), C29(H29A,H29B), C25(H25A,
 H25B), C24(H24A,H24B), C22(H22A,H22B), C23(H23A,H23B)
2.b Aromatic/amide H refined with riding coordinates:
 C9(H9), C7(H7)
2.c Idealised Me refined as rotating group:
 C15(H15A,H15B,H15C), C16(H16A,H16B,H16C), C12(H12A,H12B,H12C), C17(H17A,H17B,
 H17C), C20(H20A,H20B,H20C), C11(H11A,H11B,H11C), C19(H19A,H19B,H19C), C13(H13A,
 H13B,H13C), C3(H3A,H3B,H3C), C21(H21A,H21B,H21C), C2(H2A,H2B,H2C), C4(H4A,H4B,
 H4C)
;
_olex2_submission_special_instructions 'No special instructions were received'
_oxdiff_exptl_absorpt_empirical_details
;
Empirical correction (ABSPACK) includes:
- Absorption correction using spherical harmonics
- Frame scaling
;
_oxdiff_exptl_absorpt_empirical_full_max 1.716
_oxdiff_exptl_absorpt_empirical_full_min 0.446

loop_
_space_group_symop_operation_xyz
'x, y, z'
'-x+1/2, -y, z+1/2'
'-x, y+1/2, -z+1/2'
'x+1/2, -y+1/2, -z'
'-x, -y, -z'
'x-1/2, y, -z-1/2'
'x, -y-1/2, z-1/2'
'-x-1/2, y-1/2, z'

loop_
_atom_site_label
_atom_site_type_symbol
_atom_site_fract_x
_atom_site_fract_y
_atom_site_fract_z
_atom_site_U_iso_or_equiv
_atom_site_adp_type
_atom_site_occupancy
_atom_site_site_symmetry_order
_atom_site_calc_flag
_atom_site_refinement_flags_posn
_atom_site_refinement_flags_adp
_atom_site_refinement_flags_occupancy
_atom_site_disorder_assembly
_atom_site_disorder_group
Co1 Co 0.21593(5) 0.65713(4) 0.60195(3) 0.0255(4) Uani 1 1 d . . . . .
P3 P 0.18472(8) 0.71549(6) 0.66986(6) 0.0292(5) Uani 1 1 d . . . . .
P2 P 0.15721(8) 0.62106(7) 0.67639(6) 0.0311(5) Uani 1 1 d . . . . .
P4 P 0.29944(8) 0.68105(7) 0.66836(6) 0.0303(5) Uani 1 1 d . . . . .
P1 P 0.26791(8) 0.59970(6) 0.71318(6) 0.0315(5) Uani 1 1 d . . . . .
O3 O 0.47295(18) 0.72180(15) 0.28831(16) 0.0291(10) Uani 1 1 d . . . . .
O1 O 0.60516(17) 0.60765(15) 0.29640(16) 0.0285(10) Uani 1 1 d . . . . .
O5 O 0.3230(2) 0.61421(16) 0.40862(13) 0.0307(10) Uani 1 1 d . . . . .
O4 O 0.5272(2) 0.66863(15) 0.20091(15) 0.0282(10) Uani 1 1 d . . . . .
O2 O 0.4925(2) 0.54318(15) 0.25901(14) 0.0322(10) Uani 1 1 d . . . . .
O6 O 0.2691(2) 0.62884(16) 0.29635(18) 0.0320(10) Uani 1 1 d . . . . .
N2 N 0.3859(2) 0.6095(2) 0.21114(16) 0.0251(12) Uani 1 1 d . . . . .
N1 N 0.4887(2) 0.6385(2) 0.36785(17) 0.0232(12) Uani 1 1 d . . . . .
O7 O 0.4781(3) 0.4397(2) 0.3835(2) 0.0756(15) Uani 1 1 d . . . . .
C32 C 0.4524(3) 0.6958(3) 0.3788(2) 0.0288(15) Uani 1 1 d . . . . .
H32A H 0.463022 0.707681 0.416209 0.035 Uiso 1 1 calc R U . . .
H32B H 0.397534 0.691145 0.375086 0.035 Uiso 1 1 calc R U . . .
C6 C 0.2269(4) 0.5948(3) 0.54016(19) 0.0226(15) Uani 1 1 d . . . . .
C18 C 0.2848(3) 0.7572(3) 0.5191(2) 0.0269(15) Uani 1 1 d . . . . .
C14 C 0.2490(3) 0.5292(3) 0.5411(2) 0.0270(16) Uani 1 1 d . . . . .
C8 C 0.2468(4) 0.6983(3) 0.5303(2) 0.0235(15) Uani 1 1 d . . . . .
C38 C 0.4534(3) 0.5897(3) 0.3974(2) 0.0294(16) Uani 1 1 d . . . . .
H38A H 0.453699 0.599583 0.436110 0.035 Uiso 1 1 calc R U . . .
H38B H 0.483951 0.553431 0.392574 0.035 Uiso 1 1 calc R U . . .
C33 C 0.4785(3) 0.7439(2) 0.3417(2) 0.0290(16) Uani 1 1 d . . . . .
H33A H 0.446892 0.779706 0.345913 0.035 Uiso 1 1 calc R U . . .
H33B H 0.530930 0.754741 0.349874 0.035 Uiso 1 1 calc R U . . .
C34 C 0.5019(3) 0.7610(2) 0.2480(2) 0.0287(15) Uani 1 1 d . . . . .
H34A H 0.526781 0.795532 0.264851 0.034 Uiso 1 1 calc R U . . .
H34B H 0.460935 0.775585 0.224774 0.034 Uiso 1 1 calc R U . . .
C1 C 0.2643(3) 0.6180(3) 0.7874(2) 0.0295(16) Uani 1 1 d . . . . .
C31 C 0.3679(3) 0.5475(3) 0.2249(2) 0.0292(16) Uani 1 1 d . . . . .
H31A H 0.336577 0.530261 0.196126 0.035 Uiso 1 1 calc R U . . .
H31B H 0.338198 0.546966 0.258440 0.035 Uiso 1 1 calc R U . . .
C5 C 0.1539(3) 0.6246(3) 0.53750(19) 0.0245(15) Uani 1 1 d . . . . .
C10 C 0.0712(3) 0.6040(3) 0.5323(2) 0.0296(15) Uani 1 1 d . . . . .
C37 C 0.4281(3) 0.6142(2) 0.1600(2) 0.0335(16) Uani 1 1 d . . . . .
H37A H 0.392760 0.613361 0.129484 0.040 Uiso 1 1 calc R U . . .
H37B H 0.462390 0.579930 0.156515 0.040 Uiso 1 1 calc R U . . .
C35 C 0.5572(3) 0.7255(3) 0.2158(2) 0.0313(16) Uani 1 1 d . . . . .
H35A H 0.570639 0.747875 0.183004 0.038 Uiso 1 1 calc R U . . .
H35B H 0.603339 0.719661 0.237080 0.038 Uiso 1 1 calc R U . . .
C39 C 0.3731(3) 0.5761(2) 0.3805(2) 0.0312(16) Uani 1 1 d . . . . .
H39A H 0.367512 0.582225 0.341431 0.037 Uiso 1 1 calc R U . . .
H39B H 0.361051 0.534153 0.388659 0.037 Uiso 1 1 calc R U . . .
C43 C 0.3153(3) 0.6442(3) 0.2062(2) 0.0336(17) Uani 1 1 d . . . . .
H43A H 0.275726 0.617565 0.192265 0.040 Uiso 1 1 calc R U . . .
H43B H 0.323045 0.675982 0.179377 0.040 Uiso 1 1 calc R U . . .
C9 C 0.1687(4) 0.6869(3) 0.53117(18) 0.0261(15) Uani 1 1 d . . . . .
H9 H 0.131221 0.716583 0.527967 0.031 Uiso 1 1 calc R U . . .
C7 C 0.2804(3) 0.6416(3) 0.5355(2) 0.0267(16) Uani 1 1 d . . . . .
H7 H 0.332969 0.635415 0.535905 0.032 Uiso 1 1 calc R U . . .
C41 C 0.2353(3) 0.6528(3) 0.3431(3) 0.0346(17) Uani 1 1 d . . . . .
H41A H 0.180970 0.658106 0.336868 0.042 Uiso 1 1 calc R U . . .
H41B H 0.257181 0.692274 0.350853 0.042 Uiso 1 1 calc R U . . .
C42 C 0.2878(3) 0.6720(3) 0.2572(3) 0.0316(17) Uani 1 1 d . . . . .
H42A H 0.327104 0.698492 0.271722 0.038 Uiso 1 1 calc R U . . .
H42B H 0.243173 0.696562 0.249365 0.038 Uiso 1 1 calc R U . . .
C40 C 0.2472(3) 0.6125(3) 0.3900(2) 0.0281(16) Uani 1 1 d . . . . .
H40A H 0.213341 0.624526 0.419504 0.034 Uiso 1 1 calc R U . . .
H40B H 0.234276 0.571381 0.379600 0.034 Uiso 1 1 calc R U . . .
C36 C 0.4728(3) 0.6716(2) 0.1587(2) 0.0322(16) Uani 1 1 d . . . . .
H36A H 0.498032 0.676042 0.123619 0.039 Uiso 1 1 calc R U . . .
H36B H 0.439292 0.706038 0.164173 0.039 Uiso 1 1 calc R U . . .
C15 C 0.2241(3) 0.4964(2) 0.5914(2) 0.0333(17) Uani 1 1 d . . . . .
H15A H 0.251454 0.511885 0.622473 0.050 Uiso 1 1 calc R U . . .
H15B H 0.234421 0.453931 0.587418 0.050 Uiso 1 1 calc R U . . .
H15C H 0.170256 0.502388 0.596821 0.050 Uiso 1 1 calc R U . . .
C27 C 0.6139(3) 0.5956(3) 0.3522(3) 0.0355(16) Uani 1 1 d . . . . .
H27A H 0.667301 0.597935 0.362460 0.043 Uiso 1 1 calc R U . . .
H27B H 0.595319 0.555211 0.360679 0.043 Uiso 1 1 calc R U . . .
C26 C 0.5696(3) 0.6410(3) 0.3821(2) 0.0312(16) Uani 1 1 d . . . . .
H26A H 0.575444 0.634271 0.421057 0.037 Uiso 1 1 calc R U . . .
H26B H 0.589387 0.680977 0.373706 0.037 Uiso 1 1 calc R U . . .
C28 C 0.6236(3) 0.5581(3) 0.2633(2) 0.0355(16) Uani 1 1 d . . . . .
H28A H 0.671252 0.540420 0.275596 0.043 Uiso 1 1 calc R U . . .
H28B H 0.630449 0.571695 0.225853 0.043 Uiso 1 1 calc R U . . .
C16 C 0.3357(3) 0.5235(2) 0.5396(2) 0.0354(16) Uani 1 1 d . . . . .
H16A H 0.354614 0.539422 0.505669 0.053 Uiso 1 1 calc R U . . .
H16B H 0.349788 0.481588 0.542780 0.053 Uiso 1 1 calc R U . . .
H16C H 0.357361 0.545896 0.569524 0.053 Uiso 1 1 calc R U . . .
C30 C 0.4367(3) 0.5093(2) 0.2324(2) 0.0359(16) Uani 1 1 d . . . . .
H30A H 0.424038 0.473772 0.253874 0.043 Uiso 1 1 calc R U . . .
H30B H 0.455533 0.495954 0.197044 0.043 Uiso 1 1 calc R U . . .
C12 C 0.0524(3) 0.5446(2) 0.5588(2) 0.0381(17) Uani 1 1 d . . . . .
H12A H 0.081036 0.512851 0.541394 0.057 Uiso 1 1 calc R U . . .
H12B H -0.001208 0.536609 0.554950 0.057 Uiso 1 1 calc R U . . .
H12C H 0.065435 0.546245 0.596906 0.057 Uiso 1 1 calc R U . . .
C29 C 0.5628(3) 0.5119(3) 0.2652(2) 0.0441(17) Uani 1 1 d . . . . .
H29A H 0.569431 0.482746 0.235882 0.053 Uiso 1 1 calc R U . . .
H29B H 0.563973 0.490516 0.299841 0.053 Uiso 1 1 calc R U . . .
C17 C 0.2201(3) 0.4965(2) 0.4910(2) 0.0407(17) Uani 1 1 d . . . . .
H17A H 0.165365 0.498751 0.489886 0.061 Uiso 1 1 calc R U . . .
H17B H 0.235687 0.454849 0.492418 0.061 Uiso 1 1 calc R U . . .
H17C H 0.240890 0.515222 0.458792 0.061 Uiso 1 1 calc R U . . .
C20 C 0.2820(3) 0.7689(3) 0.4588(2) 0.0415(17) Uani 1 1 d . . . . .
H20A H 0.305814 0.735913 0.439728 0.062 Uiso 1 1 calc R U . . .
H20B H 0.308642 0.805886 0.450707 0.062 Uiso 1 1 calc R U . . .
H20C H 0.229757 0.772472 0.447285 0.062 Uiso 1 1 calc R U . . .
C11 C 0.0190(3) 0.6497(2) 0.5581(2) 0.0439(18) Uani 1 1 d . . . . .
H11A H 0.030917 0.653556 0.596251 0.066 Uiso 1 1 calc R U . . .
H11B H -0.033047 0.636686 0.554018 0.066 Uiso 1 1 calc R U . . .
H11C H 0.025563 0.688245 0.540395 0.066 Uiso 1 1 calc R U . . .
C19 C 0.2453(3) 0.8083(2) 0.5483(2) 0.0439(18) Uani 1 1 d . . . . .
H19A H 0.193272 0.810837 0.536216 0.066 Uiso 1 1 calc R U . . .
H19B H 0.271068 0.845722 0.540379 0.066 Uiso 1 1 calc R U . . .
H19C H 0.246485 0.801041 0.587049 0.066 Uiso 1 1 calc R U . . .
C13 C 0.0533(3) 0.6003(2) 0.4722(2) 0.0436(17) Uani 1 1 d . . . . .
H13A H 0.061304 0.639244 0.455567 0.065 Uiso 1 1 calc R U . . .
H13B H 0.000964 0.588385 0.467334 0.065 Uiso 1 1 calc R U . . .
H13C H 0.086107 0.570968 0.455186 0.065 Uiso 1 1 calc R U . . .
C3 C 0.2084(3) 0.6661(3) 0.8037(2) 0.0470(19) Uani 1 1 d . . . . .
H3A H 0.219911 0.702987 0.784528 0.071 Uiso 1 1 calc R U . . .
H3B H 0.211790 0.673020 0.842405 0.071 Uiso 1 1 calc R U . . .
H3C H 0.157595 0.653187 0.794577 0.071 Uiso 1 1 calc R U . . .
C21 C 0.3667(3) 0.7558(2) 0.5369(2) 0.0429(17) Uani 1 1 d . . . . .
H21A H 0.369251 0.746947 0.575329 0.064 Uiso 1 1 calc R U . . .
H21B H 0.389793 0.794468 0.529960 0.064 Uiso 1 1 calc R U . . .
H21C H 0.393375 0.724976 0.516820 0.064 Uiso 1 1 calc R U . . .
C2 C 0.2440(3) 0.5607(2) 0.8173(2) 0.0448(18) Uani 1 1 d . . . . .
H2A H 0.193116 0.548634 0.807596 0.067 Uiso 1 1 calc R U . . .
H2B H 0.246710 0.567667 0.856032 0.067 Uiso 1 1 calc R U . . .
H2C H 0.279269 0.529260 0.807358 0.067 Uiso 1 1 calc R U . . .
C25 C 0.5005(3) 0.3848(4) 0.3608(3) 0.065(2) Uani 1 1 d . . . . .
H25A H 0.555642 0.383417 0.357234 0.078 Uiso 1 1 calc R U . . .
H25B H 0.478141 0.380013 0.324762 0.078 Uiso 1 1 calc R U . . .
C4 C 0.3430(3) 0.6378(3) 0.8043(2) 0.0492(18) Uani 1 1 d . . . . .
H4A H 0.379285 0.607004 0.794659 0.074 Uiso 1 1 calc R U . . .
H4B H 0.344150 0.644347 0.843086 0.074 Uiso 1 1 calc R U . . .
H4C H 0.355825 0.674867 0.785760 0.074 Uiso 1 1 calc R U . . .
C24 C 0.4743(5) 0.3363(3) 0.3971(3) 0.069(2) Uani 1 1 d . . . . .
H24A H 0.425311 0.320309 0.385371 0.083 Uiso 1 1 calc R U . . .
H24B H 0.511061 0.303463 0.398830 0.083 Uiso 1 1 calc R U . . .
C22 C 0.4490(4) 0.4285(4) 0.4357(3) 0.082(2) Uani 1 1 d . . . . .
H22A H 0.394016 0.434040 0.435990 0.099 Uiso 1 1 calc R U . . .
H22B H 0.471390 0.456229 0.462035 0.099 Uiso 1 1 calc R U . . .
C23 C 0.4680(5) 0.3673(4) 0.4493(3) 0.091(3) Uani 1 1 d . . . . .
H23A H 0.428306 0.349120 0.471636 0.109 Uiso 1 1 calc R U . . .
H23B H 0.515929 0.365538 0.469106 0.109 Uiso 1 1 calc R U . . .
Li1 Li 0.4885(5) 0.6316(4) 0.2740(4) 0.034(3) Uani 1 1 d . . . . .

loop_
_atom_site_aniso_label
_atom_site_aniso_U_11
_atom_site_aniso_U_22
_atom_site_aniso_U_33
_atom_site_aniso_U_23
_atom_site_aniso_U_13
_atom_site_aniso_U_12
Co1 0.0113(7) 0.0368(7) 0.0285(8) -0.0008(5) -0.0008(4) -0.0008(4)
P3 0.0132(10) 0.0417(11) 0.0328(11) -0.0010(8) -0.0002(7) 0.0036(8)
P2 0.0144(10) 0.0464(12) 0.0323(11) 0.0003(8) -0.0005(8) -0.0057(8)
P4 0.0106(10) 0.0479(11) 0.0324(12) -0.0021(9) -0.0003(7) -0.0006(8)
P1 0.0200(10) 0.0415(11) 0.0331(12) -0.0013(8) -0.0019(8) 0.0035(8)
O3 0.024(2) 0.042(3) 0.021(3) 0.000(2) -0.0002(19) -0.007(2)
O1 0.014(2) 0.040(3) 0.032(3) 0.000(2) 0.0035(19) 0.0016(19)
O5 0.006(3) 0.053(3) 0.033(3) -0.006(2) 0.002(2) 0.001(2)
O4 0.009(2) 0.040(3) 0.036(3) -0.002(2) -0.002(2) -0.004(2)
O2 0.010(3) 0.037(2) 0.050(3) -0.008(2) -0.007(2) -0.002(2)
O6 0.026(2) 0.043(3) 0.027(3) 0.009(3) 0.004(2) 0.004(2)
N2 0.004(3) 0.043(4) 0.028(4) 0.003(3) 0.001(3) 0.002(3)
N1 0.004(3) 0.029(3) 0.037(3) 0.007(3) 0.001(3) -0.002(3)
O7 0.087(4) 0.061(4) 0.079(4) -0.007(3) 0.025(3) 0.016(3)
C32 0.014(4) 0.044(4) 0.028(4) -0.002(4) 0.001(3) 0.002(4)
C6 0.012(4) 0.030(5) 0.026(4) 0.003(3) 0.002(3) 0.000(5)
C18 0.021(4) 0.032(5) 0.028(5) -0.003(4) 0.002(3) -0.002(4)
C14 0.025(5) 0.034(5) 0.022(5) 0.004(4) 0.001(3) 0.000(3)
C8 0.014(5) 0.024(5) 0.032(4) -0.002(3) -0.002(3) 0.006(4)
C38 0.005(4) 0.045(4) 0.038(4) -0.001(3) -0.006(3) 0.007(3)
C33 0.019(4) 0.040(4) 0.028(5) 0.000(4) -0.002(3) 0.008(3)
C34 0.025(4) 0.037(4) 0.025(4) 0.000(4) 0.000(3) 0.001(4)
C1 0.012(4) 0.042(4) 0.035(4) -0.001(3) -0.001(3) 0.002(4)
C31 0.016(4) 0.041(4) 0.031(4) 0.001(3) -0.009(3) -0.012(4)
C5 0.019(6) 0.030(5) 0.024(4) -0.005(3) -0.001(3) -0.005(4)
C10 0.017(5) 0.038(4) 0.034(5) -0.004(4) -0.008(3) -0.001(4)
C37 0.026(4) 0.048(4) 0.026(4) -0.005(3) 0.000(4) -0.008(4)
C35 0.021(4) 0.039(4) 0.034(4) 0.005(4) -0.005(3) -0.010(4)
C39 0.016(4) 0.039(4) 0.039(4) 0.004(3) 0.007(4) 0.002(4)
C43 0.021(5) 0.053(4) 0.026(5) 0.006(4) 0.000(3) -0.012(4)
C9 0.011(6) 0.042(6) 0.026(4) 0.005(3) -0.001(3) 0.011(3)
C7 0.012(4) 0.050(5) 0.018(4) 0.000(3) 0.005(3) 0.001(5)
C41 0.009(4) 0.052(5) 0.043(5) -0.006(4) 0.006(4) 0.006(3)
C42 0.009(4) 0.048(4) 0.038(5) 0.011(5) -0.005(3) 0.004(3)
C40 0.008(5) 0.043(4) 0.033(5) 0.008(4) 0.000(3) 0.004(3)
C36 0.020(4) 0.051(5) 0.026(4) 0.000(3) 0.004(4) -0.004(4)
C15 0.020(4) 0.044(4) 0.036(4) 0.003(4) 0.000(3) 0.010(3)
C27 0.011(4) 0.057(5) 0.039(5) 0.006(4) 0.004(3) 0.004(4)
C26 0.012(5) 0.047(4) 0.035(4) 0.005(4) -0.002(3) -0.003(4)
C28 0.005(4) 0.046(4) 0.056(5) -0.006(4) 0.008(3) -0.002(4)
C16 0.023(5) 0.040(4) 0.043(4) 0.004(3) 0.010(3) 0.006(3)
C30 0.025(4) 0.042(4) 0.040(4) -0.002(3) 0.001(3) 0.001(4)
C12 0.019(4) 0.046(4) 0.049(4) 0.002(4) -0.004(3) -0.008(3)
C29 0.022(5) 0.047(4) 0.063(5) -0.003(4) -0.003(3) 0.018(5)
C17 0.047(4) 0.039(4) 0.036(4) 0.000(4) 0.002(3) 0.008(3)
C20 0.039(4) 0.050(4) 0.036(5) 0.003(3) 0.001(3) -0.005(3)
C11 0.012(4) 0.051(4) 0.069(5) -0.012(4) -0.005(4) -0.002(3)
C19 0.050(5) 0.037(4) 0.045(4) -0.005(4) 0.011(4) -0.009(4)
C13 0.024(4) 0.057(4) 0.050(5) 0.009(3) -0.016(3) -0.012(3)
C3 0.045(5) 0.060(5) 0.037(5) -0.003(4) 0.004(4) 0.009(4)
C21 0.031(5) 0.050(4) 0.047(4) 0.003(3) 0.001(3) -0.016(3)
C2 0.057(5) 0.045(4) 0.032(4) 0.002(4) -0.002(3) -0.011(4)
C25 0.040(5) 0.066(6) 0.090(6) -0.025(6) 0.001(4) 0.012(4)
C4 0.030(5) 0.073(5) 0.044(4) -0.008(4) -0.004(4) -0.004(4)
C24 0.076(6) 0.060(6) 0.070(6) -0.009(6) -0.032(4) 0.007(5)
C22 0.091(6) 0.093(7) 0.063(7) -0.004(5) 0.021(5) 0.036(5)
C23 0.110(7) 0.082(7) 0.080(7) -0.005(6) -0.014(5) 0.008(6)
Li1 0.008(6) 0.055(7) 0.040(7) -0.006(5) -0.004(5) -0.001(5)

loop_
_atom_type_symbol
_atom_type_description
_atom_type_scat_dispersion_real
_atom_type_scat_dispersion_imag
_atom_type_scat_source
C C 0.0181 0.0091 'International Tables Vol C Tables 4.2.6.8 and 6.1.1.4'
H H 0.0000 0.0000 'International Tables Vol C Tables 4.2.6.8 and 6.1.1.4'
Co Co -2.3653 3.6143 'International Tables Vol C Tables 4.2.6.8 and 6.1.1.4'
Li Li 0.0008 0.0003 'International Tables Vol C Tables 4.2.6.8 and 6.1.1.4'
N N 0.0311 0.0180 'International Tables Vol C Tables 4.2.6.8 and 6.1.1.4'
O O 0.0492 0.0322 'International Tables Vol C Tables 4.2.6.8 and 6.1.1.4'
P P 0.2955 0.4335 'International Tables Vol C Tables 4.2.6.8 and 6.1.1.4'

loop_
_exptl_crystal_face_index_h
_exptl_crystal_face_index_k
_exptl_crystal_face_index_l
_exptl_crystal_face_perp_dist
12 -1 0 0.0620
-12 1 0 0.0620
-3 -14 1 0.3295
3 14 -1 0.2999
0 4 -16 0.1368
-11 2 6 0.0704
11 -3 -4 0.0581
0 2 16 0.0295
0 -2 -16 0.0295

loop_
_geom_angle_atom_site_label_1
_geom_angle_atom_site_label_2
_geom_angle_atom_site_label_3
_geom_angle
_geom_angle_site_symmetry_1
_geom_angle_site_symmetry_3
_geom_angle_publ_flag
P3 Co1 P2 58.22(6) . . ?
P3 Co1 P4 58.15(5) . . ?
P2 Co1 P4 78.18(6) . . ?
C6 Co1 P3 169.77(19) . . ?
C6 Co1 P2 113.79(18) . . ?
C6 Co1 P4 128.91(18) . . ?
C8 Co1 P3 117.23(18) . . ?
C8 Co1 P2 167.4(2) . . ?
C8 Co1 P4 110.01(18) . . ?
C8 Co1 C6 69.1(2) . . ?
C5 Co1 P3 131.59(18) . . ?
C5 Co1 P2 104.92(17) . . ?
C5 Co1 P4 170.06(19) . . ?
C5 Co1 C6 41.2(2) . . ?
C5 Co1 C8 68.7(2) . . ?
C9 Co1 P3 110.96(16) . . ?
C9 Co1 P2 128.5(2) . . ?
C9 Co1 P4 143.7(2) . . ?
C9 Co1 C6 68.1(2) . . ?
C9 Co1 C8 39.91(19) . . ?
C9 Co1 C5 40.5(2) . . ?
C7 Co1 P3 149.5(2) . . ?
C7 Co1 P2 148.9(2) . . ?
C7 Co1 P4 104.97(17) . . ?
C7 Co1 C6 40.31(19) . . ?
C7 Co1 C8 40.06(19) . . ?
C7 Co1 C5 67.4(2) . . ?
C7 Co1 C9 66.1(2) . . ?
P2 P3 Co1 62.42(6) . . ?
P2 P3 P4 82.39(7) . . ?
P4 P3 Co1 62.72(6) . . ?
P3 P2 Co1 59.36(5) . . ?
P3 P2 P1 92.34(7) . . ?
P1 P2 Co1 90.21(7) . . ?
P3 P4 Co1 59.14(5) . . ?
P3 P4 P1 92.64(7) . . ?
P1 P4 Co1 90.27(7) . . ?
P4 P1 P2 80.80(7) . . ?
C1 P1 P2 108.92(19) . . ?
C1 P1 P4 108.70(19) . . ?
C33 O3 C34 114.5(4) . . ?
C33 O3 Li1 119.5(4) . . ?
C34 O3 Li1 115.6(4) . . ?
C27 O1 Li1 113.1(4) . . ?
C28 O1 C27 113.0(4) . . ?
C28 O1 Li1 105.1(4) . . ?
C39 O5 C40 114.7(4) . . ?
C35 O4 Li1 104.5(4) . . ?
C36 O4 C35 113.7(4) . . ?
C36 O4 Li1 115.3(4) . . ?
C30 O2 C29 113.4(4) . . ?
C30 O2 Li1 126.0(4) . . ?
C29 O2 Li1 119.3(4) . . ?
C42 O6 C41 113.9(4) . . ?
C31 N2 C37 112.2(4) . . ?
C31 N2 C43 109.4(4) . . ?
C31 N2 Li1 101.8(4) . . ?
C37 N2 C43 108.8(4) . . ?
C37 N2 Li1 98.9(4) . . ?
C43 N2 Li1 125.3(4) . . ?
C32 N1 C26 110.6(4) . . ?
C32 N1 Li1 104.0(4) . . ?
C38 N1 C32 112.0(4) . . ?
C38 N1 C26 109.0(4) . . ?
C38 N1 Li1 116.8(4) . . ?
C26 N1 Li1 104.0(4) . . ?
C25 O7 C22 108.3(5) . . ?
N1 C32 H32A 109.1 . . ?
N1 C32 H32B 109.1 . . ?
N1 C32 C33 112.5(4) . . ?
H32A C32 H32B 107.8 . . ?
C33 C32 H32A 109.1 . . ?
C33 C32 H32B 109.1 . . ?
C14 C6 Co1 131.4(4) . . ?
C5 C6 Co1 69.2(3) . . ?
C5 C6 C14 132.1(6) . . ?
C7 C6 Co1 68.1(3) . . ?
C7 C6 C14 122.8(6) . . ?
C7 C6 C5 104.7(5) . . ?
C8 C18 C20 108.5(5) . . ?
C8 C18 C19 111.3(5) . . ?
C8 C18 C21 110.8(5) . . ?
C20 C18 C19 108.9(5) . . ?
C20 C18 C21 108.7(4) . . ?
C21 C18 C19 108.5(5) . . ?
C6 C14 C16 109.6(4) . . ?
C6 C14 C17 111.3(4) . . ?
C15 C14 C6 113.9(5) . . ?
C15 C14 C16 105.7(4) . . ?
C15 C14 C17 109.9(4) . . ?
C17 C14 C16 106.0(4) . . ?
C18 C8 Co1 131.7(4) . . ?
C9 C8 Co1 69.4(3) . . ?
C9 C8 C18 126.9(6) . . ?
C7 C8 Co1 68.5(3) . . ?
C7 C8 C18 128.0(6) . . ?
C7 C8 C9 104.7(5) . . ?
N1 C38 H38A 108.6 . . ?
N1 C38 H38B 108.6 . . ?
N1 C38 C39 114.6(4) . . ?
H38A C38 H38B 107.6 . . ?
C39 C38 H38A 108.6 . . ?
C39 C38 H38B 108.6 . . ?
O3 C33 C32 107.6(4) . . ?
O3 C33 H33A 110.2 . . ?
O3 C33 H33B 110.2 . . ?
C32 C33 H33A 110.2 . . ?
C32 C33 H33B 110.2 . . ?
H33A C33 H33B 108.5 . . ?
O3 C34 H34A 110.4 . . ?
O3 C34 H34B 110.4 . . ?
O3 C34 C35 106.6(4) . . ?
H34A C34 H34B 108.6 . . ?
C35 C34 H34A 110.4 . . ?
C35 C34 H34B 110.4 . . ?
C3 C1 P1 115.8(4) . . ?
C3 C1 C2 108.2(5) . . ?
C3 C1 C4 108.7(5) . . ?
C2 C1 P1 107.4(4) . . ?
C2 C1 C4 109.2(5) . . ?
C4 C1 P1 107.4(4) . . ?
N2 C31 H31A 109.0 . . ?
N2 C31 H31B 109.0 . . ?
N2 C31 C30 113.0(4) . . ?
H31A C31 H31B 107.8 . . ?
C30 C31 H31A 109.0 . . ?
C30 C31 H31B 109.0 . . ?
C6 C5 Co1 69.7(3) . . ?
C6 C5 C10 135.4(6) . . ?
C10 C5 Co1 132.4(4) . . ?
C9 C5 Co1 69.1(3) . . ?
C9 C5 C6 106.6(5) . . ?
C9 C5 C10 117.3(6) . . ?
C12 C10 C5 115.7(5) . . ?
C12 C10 C11 105.9(5) . . ?
C12 C10 C13 109.1(4) . . ?
C11 C10 C5 110.1(4) . . ?
C11 C10 C13 108.6(5) . . ?
C13 C10 C5 107.2(4) . . ?
N2 C37 H37A 109.6 . . ?
N2 C37 H37B 109.6 . . ?
N2 C37 C36 110.3(4) . . ?
H37A C37 H37B 108.1 . . ?
C36 C37 H37A 109.6 . . ?
C36 C37 H37B 109.6 . . ?
O4 C35 C34 111.5(4) . . ?
O4 C35 H35A 109.3 . . ?
O4 C35 H35B 109.3 . . ?
C34 C35 H35A 109.3 . . ?
C34 C35 H35B 109.3 . . ?
H35A C35 H35B 108.0 . . ?
O5 C39 C38 109.5(4) . . ?
O5 C39 H39A 109.8 . . ?
O5 C39 H39B 109.8 . . ?
C38 C39 H39A 109.8 . . ?
C38 C39 H39B 109.8 . . ?
H39A C39 H39B 108.2 . . ?
N2 C43 H43A 108.5 . . ?
N2 C43 H43B 108.5 . . ?
N2 C43 C42 115.2(4) . . ?
H43A C43 H43B 107.5 . . ?
C42 C43 H43A 108.5 . . ?
C42 C43 H43B 108.5 . . ?
Co1 C9 H9 126.0 . . ?
C8 C9 Co1 70.7(3) . . ?
C8 C9 C5 111.1(5) . . ?
C8 C9 H9 124.4 . . ?
C5 C9 Co1 70.4(3) . . ?
C5 C9 H9 124.4 . . ?
Co1 C7 H7 125.0 . . ?
C6 C7 Co1 71.6(3) . . ?
C6 C7 H7 123.6 . . ?
C8 C7 Co1 71.4(3) . . ?
C8 C7 C6 112.9(5) . . ?
C8 C7 H7 123.6 . . ?
O6 C41 H41A 109.5 . . ?
O6 C41 H41B 109.5 . . ?
O6 C41 C40 110.6(4) . . ?
H41A C41 H41B 108.1 . . ?
C40 C41 H41A 109.5 . . ?
C40 C41 H41B 109.5 . . ?
O6 C42 C43 112.0(5) . . ?
O6 C42 H42A 109.2 . . ?
O6 C42 H42B 109.2 . . ?
C43 C42 H42A 109.2 . . ?
C43 C42 H42B 109.2 . . ?
H42A C42 H42B 107.9 . . ?
O5 C40 C41 111.8(4) . . ?
O5 C40 H40A 109.2 . . ?
O5 C40 H40B 109.2 . . ?
C41 C40 H40A 109.2 . . ?
C41 C40 H40B 109.2 . . ?
H40A C40 H40B 107.9 . . ?
O4 C36 C37 107.5(4) . . ?
O4 C36 H36A 110.2 . . ?
O4 C36 H36B 110.2 . . ?
C37 C36 H36A 110.2 . . ?
C37 C36 H36B 110.2 . . ?
H36A C36 H36B 108.5 . . ?
C14 C15 H15A 109.5 . . ?
C14 C15 H15B 109.5 . . ?
C14 C15 H15C 109.5 . . ?
H15A C15 H15B 109.5 . . ?
H15A C15 H15C 109.5 . . ?
H15B C15 H15C 109.5 . . ?
O1 C27 H27A 110.2 . . ?
O1 C27 H27B 110.2 . . ?
O1 C27 C26 107.4(4) . . ?
H27A C27 H27B 108.5 . . ?
C26 C27 H27A 110.2 . . ?
C26 C27 H27B 110.2 . . ?
N1 C26 C27 111.7(4) . . ?
N1 C26 H26A 109.3 . . ?
N1 C26 H26B 109.3 . . ?
C27 C26 H26A 109.3 . . ?
C27 C26 H26B 109.3 . . ?
H26A C26 H26B 107.9 . . ?
O1 C28 H28A 109.5 . . ?
O1 C28 H28B 109.5 . . ?
O1 C28 C29 110.9(4) . . ?
H28A C28 H28B 108.1 . . ?
C29 C28 H28A 109.5 . . ?
C29 C28 H28B 109.5 . . ?
C14 C16 H16A 109.5 . . ?
C14 C16 H16B 109.5 . . ?
C14 C16 H16C 109.5 . . ?
H16A C16 H16B 109.5 . . ?
H16A C16 H16C 109.5 . . ?
H16B C16 H16C 109.5 . . ?
O2 C30 C31 108.9(4) . . ?
O2 C30 H30A 109.9 . . ?
O2 C30 H30B 109.9 . . ?
C31 C30 H30A 109.9 . . ?
C31 C30 H30B 109.9 . . ?
H30A C30 H30B 108.3 . . ?
C10 C12 H12A 109.5 . . ?
C10 C12 H12B 109.5 . . ?
C10 C12 H12C 109.5 . . ?
H12A C12 H12B 109.5 . . ?
H12A C12 H12C 109.5 . . ?
H12B C12 H12C 109.5 . . ?
O2 C29 C28 106.6(4) . . ?
O2 C29 H29A 110.4 . . ?
O2 C29 H29B 110.4 . . ?
C28 C29 H29A 110.4 . . ?
C28 C29 H29B 110.4 . . ?
H29A C29 H29B 108.6 . . ?
C14 C17 H17A 109.5 . . ?
C14 C17 H17B 109.5 . . ?
C14 C17 H17C 109.5 . . ?
H17A C17 H17B 109.5 . . ?
H17A C17 H17C 109.5 . . ?
H17B C17 H17C 109.5 . . ?
C18 C20 H20A 109.5 . . ?
C18 C20 H20B 109.5 . . ?
C18 C20 H20C 109.5 . . ?
H20A C20 H20B 109.5 . . ?
H20A C20 H20C 109.5 . . ?
H20B C20 H20C 109.5 . . ?
C10 C11 H11A 109.5 . . ?
C10 C11 H11B 109.5 . . ?
C10 C11 H11C 109.5 . . ?
H11A C11 H11B 109.5 . . ?
H11A C11 H11C 109.5 . . ?
H11B C11 H11C 109.5 . . ?
C18 C19 H19A 109.5 . . ?
C18 C19 H19B 109.5 . . ?
C18 C19 H19C 109.5 . . ?
H19A C19 H19B 109.5 . . ?
H19A C19 H19C 109.5 . . ?
H19B C19 H19C 109.5 . . ?
C10 C13 H13A 109.5 . . ?
C10 C13 H13B 109.5 . . ?
C10 C13 H13C 109.5 . . ?
H13A C13 H13B 109.5 . . ?
H13A C13 H13C 109.5 . . ?
H13B C13 H13C 109.5 . . ?
C1 C3 H3A 109.5 . . ?
C1 C3 H3B 109.5 . . ?
C1 C3 H3C 109.5 . . ?
H3A C3 H3B 109.5 . . ?
H3A C3 H3C 109.5 . . ?
H3B C3 H3C 109.5 . . ?
C18 C21 H21A 109.5 . . ?
C18 C21 H21B 109.5 . . ?
C18 C21 H21C 109.5 . . ?
H21A C21 H21B 109.5 . . ?
H21A C21 H21C 109.5 . . ?
H21B C21 H21C 109.5 . . ?
C1 C2 H2A 109.5 . . ?
C1 C2 H2B 109.5 . . ?
C1 C2 H2C 109.5 . . ?
H2A C2 H2B 109.5 . . ?
H2A C2 H2C 109.5 . . ?
H2B C2 H2C 109.5 . . ?
O7 C25 H25A 110.1 . . ?
O7 C25 H25B 110.1 . . ?
O7 C25 C24 107.9(6) . . ?
H25A C25 H25B 108.4 . . ?
C24 C25 H25A 110.1 . . ?
C24 C25 H25B 110.1 . . ?
C1 C4 H4A 109.5 . . ?
C1 C4 H4B 109.5 . . ?
C1 C4 H4C 109.5 . . ?
H4A C4 H4B 109.5 . . ?
H4A C4 H4C 109.5 . . ?
H4B C4 H4C 109.5 . . ?
C25 C24 H24A 111.3 . . ?
C25 C24 H24B 111.3 . . ?
H24A C24 H24B 109.2 . . ?
C23 C24 C25 102.2(6) . . ?
C23 C24 H24A 111.3 . . ?
C23 C24 H24B 111.3 . . ?
O7 C22 H22A 110.3 . . ?
O7 C22 H22B 110.3 . . ?
O7 C22 C23 107.1(6) . . ?
H22A C22 H22B 108.6 . . ?
C23 C22 H22A 110.3 . . ?
C23 C22 H22B 110.3 . . ?
C24 C23 H23A 110.7 . . ?
C24 C23 H23B 110.7 . . ?
C22 C23 C24 105.0(6) . . ?
C22 C23 H23A 110.7 . . ?
C22 C23 H23B 110.7 . . ?
H23A C23 H23B 108.8 . . ?
O3 Li1 O1 108.6(4) . . ?
O3 Li1 O4 78.9(4) . . ?
O3 Li1 N2 101.9(4) . . ?
O3 Li1 N1 76.4(3) . . ?
O1 Li1 N2 143.9(5) . . ?
O1 Li1 N1 76.4(3) . . ?
O4 Li1 O1 90.3(3) . . ?
O4 Li1 N2 77.0(3) . . ?
O4 Li1 N1 146.2(5) . . ?
O2 Li1 O3 174.4(5) . . ?
O2 Li1 O1 77.0(3) . . ?
O2 Li1 O4 102.4(4) . . ?
O2 Li1 N2 73.2(3) . . ?
O2 Li1 N1 104.4(4) . . ?
N1 Li1 N2 130.6(4) . . ?

loop_
_geom_bond_atom_site_label_1
_geom_bond_atom_site_label_2
_geom_bond_distance
_geom_bond_site_symmetry_2
_geom_bond_publ_flag
Co1 P3 2.2156(16) . ?
Co1 P2 2.2823(16) . ?
Co1 P4 2.2939(16) . ?
Co1 C6 2.094(6) . ?
Co1 C8 2.087(6) . ?
Co1 C5 2.086(5) . ?
Co1 C9 2.069(5) . ?
Co1 C7 2.048(5) . ?
P3 P2 2.189(2) . ?
P3 P4 2.1925(19) . ?
P2 P1 2.233(2) . ?
P4 P1 2.219(2) . ?
P1 C1 1.898(6) . ?
O3 C33 1.425(5) . ?
O3 C34 1.434(5) . ?
O3 Li1 2.081(10) . ?
O1 C27 1.428(6) . ?
O1 C28 1.427(6) . ?
O1 Li1 2.226(9) . ?
O5 C39 1.424(6) . ?
O5 C40 1.433(6) . ?
O4 C35 1.437(6) . ?
O4 C36 1.434(6) . ?
O4 Li1 2.122(10) . ?
O2 C30 1.421(6) . ?
O2 C29 1.447(6) . ?
O2 Li1 2.028(10) . ?
O6 C41 1.419(6) . ?
O6 C42 1.418(6) . ?
N2 C31 1.474(6) . ?
N2 C37 1.485(6) . ?
N2 C43 1.488(6) . ?
N2 Li1 2.464(9) . ?
N1 C32 1.470(6) . ?
N1 C38 1.467(6) . ?
N1 C26 1.490(6) . ?
N1 Li1 2.346(10) . ?
O7 C25 1.418(7) . ?
O7 C22 1.424(7) . ?
C32 H32A 0.9900 . ?
C32 H32B 0.9900 . ?
C32 C33 1.499(6) . ?
C6 C14 1.530(7) . ?
C6 C5 1.469(7) . ?
C6 C7 1.428(7) . ?
C18 C8 1.517(7) . ?
C18 C20 1.529(7) . ?
C18 C19 1.533(7) . ?
C18 C21 1.530(7) . ?
C14 C15 1.524(7) . ?
C14 C16 1.556(7) . ?
C14 C17 1.539(7) . ?
C8 C9 1.418(7) . ?
C8 C7 1.417(7) . ?
C38 H38A 0.9900 . ?
C38 H38B 0.9900 . ?
C38 C39 1.527(7) . ?
C33 H33A 0.9900 . ?
C33 H33B 0.9900 . ?
C34 H34A 0.9900 . ?
C34 H34B 0.9900 . ?
C34 C35 1.504(7) . ?
C1 C3 1.529(7) . ?
C1 C2 1.534(7) . ?
C1 C4 1.534(7) . ?
C31 H31A 0.9900 . ?
C31 H31B 0.9900 . ?
C31 C30 1.512(7) . ?
C5 C10 1.553(7) . ?
C5 C9 1.437(7) . ?
C10 C12 1.529(7) . ?
C10 C11 1.531(7) . ?
C10 C13 1.538(7) . ?
C37 H37A 0.9900 . ?
C37 H37B 0.9900 . ?
C37 C36 1.519(7) . ?
C35 H35A 0.9900 . ?
C35 H35B 0.9900 . ?
C39 H39A 0.9900 . ?
C39 H39B 0.9900 . ?
C43 H43A 0.9900 . ?
C43 H43B 0.9900 . ?
C43 C42 1.501(7) . ?
C9 H9 0.9500 . ?
C7 H7 0.9500 . ?
C41 H41A 0.9900 . ?
C41 H41B 0.9900 . ?
C41 C40 1.496(7) . ?
C42 H42A 0.9900 . ?
C42 H42B 0.9900 . ?
C40 H40A 0.9900 . ?
C40 H40B 0.9900 . ?
C36 H36A 0.9900 . ?
C36 H36B 0.9900 . ?
C15 H15A 0.9800 . ?
C15 H15B 0.9800 . ?
C15 H15C 0.9800 . ?
C27 H27A 0.9900 . ?
C27 H27B 0.9900 . ?
C27 C26 1.491(7) . ?
C26 H26A 0.9900 . ?
C26 H26B 0.9900 . ?
C28 H28A 0.9900 . ?
C28 H28B 0.9900 . ?
C28 C29 1.505(7) . ?
C16 H16A 0.9800 . ?
C16 H16B 0.9800 . ?
C16 H16C 0.9800 . ?
C30 H30A 0.9900 . ?
C30 H30B 0.9900 . ?
C12 H12A 0.9800 . ?
C12 H12B 0.9800 . ?
C12 H12C 0.9800 . ?
C29 H29A 0.9900 . ?
C29 H29B 0.9900 . ?
C17 H17A 0.9800 . ?
C17 H17B 0.9800 . ?
C17 H17C 0.9800 . ?
C20 H20A 0.9800 . ?
C20 H20B 0.9800 . ?
C20 H20C 0.9800 . ?
C11 H11A 0.9800 . ?
C11 H11B 0.9800 . ?
C11 H11C 0.9800 . ?
C19 H19A 0.9800 . ?
C19 H19B 0.9800 . ?
C19 H19C 0.9800 . ?
C13 H13A 0.9800 . ?
C13 H13B 0.9800 . ?
C13 H13C 0.9800 . ?
C3 H3A 0.9800 . ?
C3 H3B 0.9800 . ?
C3 H3C 0.9800 . ?
C21 H21A 0.9800 . ?
C21 H21B 0.9800 . ?
C21 H21C 0.9800 . ?
C2 H2A 0.9800 . ?
C2 H2B 0.9800 . ?
C2 H2C 0.9800 . ?
C25 H25A 0.9900 . ?
C25 H25B 0.9900 . ?
C25 C24 1.494(8) . ?
C4 H4A 0.9800 . ?
C4 H4B 0.9800 . ?
C4 H4C 0.9800 . ?
C24 H24A 0.9900 . ?
C24 H24B 0.9900 . ?
C24 C23 1.482(8) . ?
C22 H22A 0.9900 . ?
C22 H22B 0.9900 . ?
C22 C23 1.461(9) . ?
C23 H23A 0.9900 . ?
C23 H23B 0.9900 . ?

loop_
_geom_torsion_atom_site_label_1
_geom_torsion_atom_site_label_2
_geom_torsion_atom_site_label_3
_geom_torsion_atom_site_label_4
_geom_torsion
_geom_torsion_site_symmetry_1
_geom_torsion_site_symmetry_2
_geom_torsion_site_symmetry_3
_geom_torsion_site_symmetry_4
_geom_torsion_publ_flag
Co1 C6 C14 C15 32.8(7) . . . . ?
Co1 C6 C14 C16 -85.4(6) . . . . ?
Co1 C6 C14 C17 157.6(5) . . . . ?
Co1 C6 C5 C10 -130.4(6) . . . . ?
Co1 C6 C5 C9 59.5(3) . . . . ?
Co1 C6 C7 C8 -59.7(4) . . . . ?
Co1 C8 C9 C5 -59.0(3) . . . . ?
Co1 C8 C7 C6 59.8(4) . . . . ?
Co1 C5 C10 C12 -72.4(7) . . . . ?
Co1 C5 C10 C11 47.6(7) . . . . ?
Co1 C5 C10 C13 165.6(5) . . . . ?
Co1 C5 C9 C8 59.2(4) . . . . ?
P2 P1 C1 C3 -26.3(5) . . . . ?
P2 P1 C1 C2 94.7(4) . . . . ?
P2 P1 C1 C4 -147.9(3) . . . . ?
P4 P1 C1 C3 60.1(4) . . . . ?
P4 P1 C1 C2 -178.9(3) . . . . ?
P4 P1 C1 C4 -61.5(4) . . . . ?
O3 C34 C35 O4 47.2(5) . . . . ?
O1 C27 C26 N1 60.2(5) . . . . ?
O1 C28 C29 O2 46.1(6) . . . . ?
O6 C41 C40 O5 72.8(5) . . . . ?
N2 C31 C30 O2 38.9(6) . . . . ?
N2 C37 C36 O4 63.9(5) . . . . ?
N2 C43 C42 O6 -63.4(6) . . . . ?
N1 C32 C33 O3 50.1(5) . . . . ?
N1 C38 C39 O5 -85.2(5) . . . . ?
O7 C25 C24 C23 -24.2(7) . . . . ?
O7 C22 C23 C24 -26.9(8) . . . . ?
C32 N1 C38 C39 65.9(6) . . . . ?
C32 N1 C26 C27 -156.6(5) . . . . ?
C6 C5 C10 C12 32.5(8) . . . . ?
C6 C5 C10 C11 152.5(6) . . . . ?
C6 C5 C10 C13 -89.5(7) . . . . ?
C6 C5 C9 Co1 -59.9(3) . . . . ?
C6 C5 C9 C8 -0.7(5) . . . . ?
C18 C8 C9 Co1 -127.3(5) . . . . ?
C18 C8 C9 C5 173.7(5) . . . . ?
C18 C8 C7 Co1 126.8(5) . . . . ?
C18 C8 C7 C6 -173.4(5) . . . . ?
C14 C6 C5 Co1 127.5(6) . . . . ?
C14 C6 C5 C10 -2.9(10) . . . . ?
C14 C6 C5 C9 -173.0(5) . . . . ?
C14 C6 C7 Co1 -126.0(5) . . . . ?
C14 C6 C7 C8 174.3(5) . . . . ?
C38 N1 C32 C33 -169.7(4) . . . . ?
C38 N1 C26 C27 79.8(5) . . . . ?
C33 O3 C34 C35 126.7(4) . . . . ?
C34 O3 C33 C32 -175.0(4) . . . . ?
C31 N2 C37 C36 -156.2(4) . . . . ?
C31 N2 C43 C42 89.0(5) . . . . ?
C5 C6 C14 C15 -66.3(7) . . . . ?
C5 C6 C14 C16 175.6(5) . . . . ?
C5 C6 C14 C17 58.6(7) . . . . ?
C5 C6 C7 Co1 59.9(3) . . . . ?
C5 C6 C7 C8 0.2(6) . . . . ?
C10 C5 C9 Co1 128.0(4) . . . . ?
C10 C5 C9 C8 -172.9(4) . . . . ?
C37 N2 C31 C30 60.8(5) . . . . ?
C37 N2 C43 C42 -148.1(5) . . . . ?
C35 O4 C36 C37 -161.3(4) . . . . ?
C39 O5 C40 C41 -84.1(5) . . . . ?
C43 N2 C31 C30 -178.3(4) . . . . ?
C43 N2 C37 C36 82.7(5) . . . . ?
C9 C8 C7 Co1 -60.4(3) . . . . ?
C9 C8 C7 C6 -0.6(6) . . . . ?
C9 C5 C10 C12 -158.3(4) . . . . ?
C9 C5 C10 C11 -38.2(6) . . . . ?
C9 C5 C10 C13 79.7(5) . . . . ?
C7 C6 C14 C15 121.4(5) . . . . ?
C7 C6 C14 C16 3.3(7) . . . . ?
C7 C6 C14 C17 -113.7(5) . . . . ?
C7 C6 C5 Co1 -59.2(3) . . . . ?
C7 C6 C5 C10 170.4(5) . . . . ?
C7 C6 C5 C9 0.3(5) . . . . ?
C7 C8 C9 Co1 59.8(3) . . . . ?
C7 C8 C9 C5 0.8(5) . . . . ?
C41 O6 C42 C43 -173.6(4) . . . . ?
C42 O6 C41 C40 -155.4(4) . . . . ?
C40 O5 C39 C38 170.3(4) . . . . ?
C36 O4 C35 C34 74.8(5) . . . . ?
C27 O1 C28 C29 75.0(5) . . . . ?
C26 N1 C32 C33 68.5(5) . . . . ?
C26 N1 C38 C39 -171.3(4) . . . . ?
C28 O1 C27 C26 -161.0(4) . . . . ?
C30 O2 C29 C28 148.5(4) . . . . ?
C29 O2 C30 C31 -176.3(4) . . . . ?
C20 C18 C8 Co1 -171.0(5) . . . . ?
C20 C18 C8 C9 -76.5(6) . . . . ?
C20 C18 C8 C7 94.9(6) . . . . ?
C19 C18 C8 Co1 -51.2(7) . . . . ?
C19 C18 C8 C9 43.3(7) . . . . ?
C19 C18 C8 C7 -145.3(5) . . . . ?
C21 C18 C8 Co1 69.8(7) . . . . ?
C21 C18 C8 C9 164.3(5) . . . . ?
C21 C18 C8 C7 -24.4(8) . . . . ?
C25 O7 C22 C23 11.6(8) . . . . ?
C25 C24 C23 C22 30.5(8) . . . . ?
C22 O7 C25 C24 8.3(7) . . . . ?
Li1 O3 C33 C32 -31.5(6) . . . . ?
Li1 O3 C34 C35 -18.2(5) . . . . ?
Li1 O1 C27 C26 -41.7(5) . . . . ?
Li1 O1 C28 C29 -48.9(5) . . . . ?
Li1 O4 C35 C34 -51.8(5) . . . . ?
Li1 O4 C36 C37 -40.7(5) . . . . ?
Li1 O2 C30 C31 -9.2(7) . . . . ?
Li1 O2 C29 C28 -19.6(6) . . . . ?
Li1 N2 C31 C30 -44.0(5) . . . . ?
Li1 N2 C37 C36 -49.4(5) . . . . ?
Li1 N2 C43 C42 -32.0(7) . . . . ?
Li1 N1 C32 C33 -42.6(5) . . . . ?
Li1 N1 C38 C39 -53.9(6) . . . . ?
Li1 N1 C26 C27 -45.5(5) . . . . ?

loop_
_exptl_oxdiff_crystal_face_indexfrac_h
_exptl_oxdiff_crystal_face_indexfrac_k
_exptl_oxdiff_crystal_face_indexfrac_l
_exptl_oxdiff_crystal_face_x
_exptl_oxdiff_crystal_face_y
_exptl_oxdiff_crystal_face_z
12.0019 -0.9864 0.0053 0.1895 -0.0927 -1.0152
-12.0019 0.9864 -0.0053 -0.1895 0.0927 1.0152
-2.9948 -14.0044 1.0030 -0.8573 0.5035 -0.0071
2.9948 14.0044 -1.0030 0.8573 -0.5035 0.0071
-0.0063 3.9717 -15.9938 0.7688 0.6695 0.1018
-11.0004 1.9987 5.9919 -0.3214 -0.2624 0.9394
11.0013 -2.9953 -3.9925 0.1981 0.1974 -0.9612
0.0041 2.0295 15.9918 -0.4423 -0.8933 0.0073
-0.0041 -2.0295 -15.9918 0.4423 0.8933 -0.0073
